data_4113629
loop_
_publ_author_name
'Ivor Bull'
'Philip Lightfoot'
'Luis A. Villaescusa'
'Lucy M. Bull'
'Richard K. B. Gover'
'John S. O. Evans'
'Russell E. Morris'

_publ_section_title
;
 An X-ray Diffraction and MAS NMR Study of the Thermal Expansion
 Properties of Calcined Siliceous Ferrierite
;
_journal_name_full 'Journal of the American Chemical Society'
_journal_page_first 4342
_journal_page_last 4349
_journal_paper_doi 10.1021/ja0292400
_journal_volume 125
_journal_year 2003
_chemical_formula_sum 'O72 Si36'
_chemical_formula_weight 2163.24
_chemical_name_systematic
;
 ?
;
_space_group_IT_number 58
_symmetry_cell_setting orthorhombic
_symmetry_space_group_name_Hall '-P 2 2n'
_symmetry_space_group_name_H-M 'P n n m'
_atom_sites_solution_hydrogens geom
_atom_sites_solution_primary direct
_atom_sites_solution_secondary difmap
_audit_conform_dict_location ftp://ftp.iucr.org/pub/cif_core.dic
_audit_conform_dict_name cif_core.dic
_audit_conform_dict_version 2.2
_audit_creation_date 2002-08-30T15:41:26-00:00
_audit_creation_method 'WinGX routine CIF_UPDATE'
_cell_angle_alpha 90
_cell_angle_beta 90
_cell_angle_gamma 90
_cell_formula_units_Z 1
_cell_length_a 7.4158(18)
_cell_length_b 14.071(4)
_cell_length_c 18.697(5)
_cell_measurement_temperature 233(2)
_cell_volume 1951.0(9)
_computing_structure_refinement 'SHELXL-97 (Sheldrick, 1997)'
_diffrn_ambient_temperature 233(2)
_diffrn_measured_fraction_theta_full 0.928
_diffrn_measured_fraction_theta_max 0.928
_diffrn_radiation_monochromator graphite
_diffrn_radiation_wavelength 0.6892
_diffrn_reflns_av_R_equivalents 0.0518
_diffrn_reflns_av_unetI/netI 0.0457
_diffrn_reflns_limit_h_max 10
_diffrn_reflns_limit_h_min -7
_diffrn_reflns_limit_k_max 20
_diffrn_reflns_limit_k_min -19
_diffrn_reflns_limit_l_max 16
_diffrn_reflns_limit_l_min -25
_diffrn_reflns_number 10991
_diffrn_reflns_theta_full 29.5
_diffrn_reflns_theta_max 29.5
_diffrn_reflns_theta_min 2.81
_exptl_absorpt_coefficient_mu 0.69
_exptl_absorpt_correction_type none
_exptl_crystal_density_diffrn 1.841
_exptl_crystal_F_000 1080
_exptl_crystal_size_max 0.05
_exptl_crystal_size_mid 0.02
_exptl_crystal_size_min 0.01
_refine_diff_density_max 0.522
_refine_diff_density_min -0.678
_refine_diff_density_rms 0.125
_refine_ls_extinction_method none
_refine_ls_goodness_of_fit_ref 1.037
_refine_ls_hydrogen_treatment mixed
_refine_ls_matrix_type full
_refine_ls_number_parameters 125
_refine_ls_number_reflns 2856
_refine_ls_number_restraints 0
_refine_ls_restrained_S_all 1.037
_refine_ls_R_factor_all 0.0672
_refine_ls_R_factor_gt 0.0461
_refine_ls_shift/su_max 0.001
_refine_ls_shift/su_mean 0
_refine_ls_structure_factor_coef Fsqd
_refine_ls_weighting_details 'calc w=1/[\s^2^(Fo^2^)+(0.0678P)^2^+0.0000P] where P=(Fo^2^+2Fc^2^)/3'
_refine_ls_weighting_scheme calc
_refine_ls_wR_factor_gt 0.1104
_refine_ls_wR_factor_ref 0.1178
_reflns_number_gt 2152
_reflns_number_total 2856
_reflns_threshold_expression >2sigma(I)
_cod_data_source_file ja0292400si20030117_034912.cif
_cod_data_source_block 233
_cod_original_cell_volume 1951.0(8)
_cod_database_code 4113629

loop_
_symmetry_equiv_pos_as_xyz
'x, y, z'
'-x, -y, z'
'x+1/2, -y+1/2, -z+1/2'
'-x+1/2, y+1/2, -z+1/2'
'-x, -y, -z'
'x, y, -z'
'-x-1/2, y-1/2, z-1/2'
'x-1/2, -y-1/2, z-1/2'

loop_
_atom_site_label
_atom_site_type_symbol
_atom_site_fract_x
_atom_site_fract_y
_atom_site_fract_z
_atom_site_U_iso_or_equiv
_atom_site_adp_type
_atom_site_occupancy
_atom_site_symmetry_multiplicity
_atom_site_calc_flag
_atom_site_refinement_flags
Si1 Si 0.21993(9) 0.69790(5) 0.33185(4) 0.01020(16) Uani 1 1 d .
Si2 Si 0.19288(9) 0.29322(5) 0.31799(4) 0.00933(15) Uani 1 1 d .
Si3 Si 0.51026(9) 0.79934(5) 0.41674(4) 0.00855(15) Uani 1 1 d .
Si4 Si 0.5 1 0.34725(5) 0.0103(2) Uani 1 2 d S
Si5 Si 0.29236(10) 0.49942(5) 0.27309(4) 0.01198(16) Uani 1 1 d .
O1 O 0.5504(4) 0.7894(2) 0.5 0.0159(5) Uani 1 2 d S
O2 O 0.5 0.5 0.25020(17) 0.0245(7) Uani 1 2 d S
O3 O 0.2434(3) 0.40337(14) 0.31402(12) 0.0259(5) Uani 1 1 d .
O4 O 0.4807(3) 0.90857(14) 0.39693(11) 0.0228(5) Uani 1 1 d .
O5 O 0.2518(3) 0.58570(14) 0.32683(11) 0.0217(4) Uani 1 1 d .
O6 O 0.3314(3) 0.73987(14) 0.39795(10) 0.0160(4) Uani 1 1 d .
O7 O 0.3211(3) 0.24075(15) 0.37306(11) 0.0208(4) Uani 1 1 d .
O8 O 0.0108(3) 0.71914(16) 0.34475(12) 0.0233(5) Uani 1 1 d .
O9 O 0.2896(3) 0.74761(16) 0.25971(11) 0.0262(5) Uani 1 1 d .
O10 O 0.6750(3) 0.98877(17) 0.29821(13) 0.0293(5) Uani 1 1 d .

loop_
_atom_site_aniso_label
_atom_site_aniso_U_11
_atom_site_aniso_U_22
_atom_site_aniso_U_33
_atom_site_aniso_U_23
_atom_site_aniso_U_13
_atom_site_aniso_U_12
Si1 0.0092(3) 0.0105(3) 0.0109(3) -0.0007(2) -0.0021(2) -0.0002(2)
Si2 0.0085(3) 0.0096(3) 0.0098(3) 0.0009(2) -0.0005(3) 0.0007(2)
Si3 0.0095(3) 0.0094(3) 0.0067(3) 0.0000(2) 0.0008(2) -0.0006(2)
Si4 0.0100(4) 0.0106(4) 0.0104(4) 0 0 0.0002(3)
Si5 0.0092(3) 0.0104(3) 0.0163(3) -0.0007(2) -0.0018(3) -0.0001(2)
O1 0.0187(13) 0.0228(15) 0.0061(10) 0 0 -0.0028(11)
O2 0.0086(12) 0.0390(18) 0.0260(15) 0 0 0.0039(12)
O3 0.0382(12) 0.0101(9) 0.0296(11) 0.0015(8) 0.0059(10) -0.0057(8)
O4 0.0321(12) 0.0114(9) 0.0249(10) 0.0062(8) 0.0050(9) 0.0014(8)
O5 0.0292(11) 0.0121(9) 0.0237(10) -0.0026(8) 0.0045(9) 0.0033(8)
O6 0.0147(9) 0.0212(10) 0.0122(8) -0.0020(7) -0.0028(7) -0.0067(8)
O7 0.0167(10) 0.0280(11) 0.0178(9) 0.0064(8) -0.0058(8) 0.0035(8)
O8 0.0095(9) 0.0299(12) 0.0303(11) -0.0089(9) -0.0030(8) 0.0034(8)
O9 0.0347(12) 0.0303(12) 0.0136(9) 0.0065(8) -0.0005(9) -0.0038(10)
O10 0.0197(11) 0.0411(14) 0.0273(11) 0.0029(10) 0.0130(10) 0.0042(9)

loop_
_atom_type_symbol
_atom_type_description
_atom_type_scat_dispersion_real
_atom_type_scat_dispersion_imag
_atom_type_scat_source
O O 0.0106 0.006 'International Tables Vol C Tables 4.2.6.8 and 6.1.1.4'
Si Si 0.0817 0.0704 'International Tables Vol C Tables 4.2.6.8 and 6.1.1.4'

loop_
_geom_angle_atom_site_label_1
_geom_angle_atom_site_label_2
_geom_angle_atom_site_label_3
_geom_angle
_geom_angle_site_symmetry_1
_geom_angle_site_symmetry_3
O8 Si1 O5 109.71(12) . .
O8 Si1 O6 108.40(11) . .
O5 Si1 O6 109.48(11) . .
O8 Si1 O9 110.95(13) . .
O5 Si1 O9 109.47(12) . .
O6 Si1 O9 108.79(11) . .
O7 Si2 O9 110.84(12) . 4_545
O7 Si2 O3 110.00(12) . .
O9 Si2 O3 109.24(12) 4_545 .
O7 Si2 O8 108.22(11) . 2_565
O9 Si2 O8 108.56(13) 4_545 2_565
O3 Si2 O8 109.96(12) . 2_565
O1 Si3 O4 109.69(13) . .
O1 Si3 O7 108.84(13) . 2_665
O4 Si3 O7 109.22(11) . 2_665
O1 Si3 O6 108.82(13) . .
O4 Si3 O6 109.72(11) . .
O7 Si3 O6 110.53(11) 2_665 .
O4 Si4 O4 108.67(17) 2_675 .
O4 Si4 O10 109.13(11) 2_675 2_675
O4 Si4 O10 109.98(12) . 2_675
O4 Si4 O10 109.98(12) 2_675 .
O4 Si4 O10 109.13(11) . .
O10 Si4 O10 109.91(19) 2_675 .
O3 Si5 O2 110.63(10) . .
O3 Si5 O10 111.32(13) . 3_465
O2 Si5 O10 107.47(15) . 3_465
O3 Si5 O5 107.35(12) . .
O2 Si5 O5 110.14(11) . .
O10 Si5 O5 109.95(12) 3_465 .
Si3 O1 Si3 156.2(2) 6_556 .
Si5 O2 Si5 148.9(2) 2_665 .
Si5 O3 Si2 153.96(16) . .
Si4 O4 Si3 154.23(15) . .
Si1 O5 Si5 144.25(14) . .
Si1 O6 Si3 141.94(13) . .
Si2 O7 Si3 165.31(15) . 2_665
Si1 O8 Si2 148.04(15) . 2_565
Si2 O9 Si1 165.49(16) 4 .
Si4 O10 Si5 155.48(17) . 3_565

loop_
_geom_bond_atom_site_label_1
_geom_bond_atom_site_label_2
_geom_bond_distance
_geom_bond_site_symmetry_2
Si1 O8 1.598(2) .
Si1 O5 1.599(2) .
Si1 O6 1.5997(19) .
Si1 O9 1.605(2) .
Si2 O7 1.584(2) .
Si2 O9 1.593(2) 4_545
Si2 O3 1.596(2) .
Si2 O8 1.600(2) 2_565
Si3 O1 1.5911(10) .
Si3 O4 1.596(2) .
Si3 O7 1.597(2) 2_665
Si3 O6 1.607(2) .
Si4 O4 1.593(2) 2_675
Si4 O4 1.593(2) .
Si4 O10 1.597(2) 2_675
Si4 O10 1.597(2) .
Si5 O3 1.595(2) .
Si5 O2 1.5982(12) .
Si5 O10 1.601(2) 3_465
Si5 O5 1.604(2) .
O1 Si3 1.5911(10) 6_556
O2 Si5 1.5982(12) 2_665
O7 Si3 1.597(2) 2_665
O8 Si2 1.600(2) 2_565
O9 Si2 1.593(2) 4
O10 Si5 1.601(2) 3_565

loop_
_geom_torsion_atom_site_label_1
_geom_torsion_atom_site_label_2
_geom_torsion_atom_site_label_3
_geom_torsion_atom_site_label_4
_geom_torsion
_geom_torsion_site_symmetry_1
_geom_torsion_site_symmetry_4
O4 Si3 O1 Si3 59.8(5) . 6_556
O7 Si3 O1 Si3 179.3(5) 2_665 6_556
O6 Si3 O1 Si3 -60.2(5) . 6_556
O3 Si5 O2 Si5 -64.70(10) . 2_665
O10 Si5 O2 Si5 173.58(10) 3_465 2_665
O5 Si5 O2 Si5 53.82(9) . 2_665
O2 Si5 O3 Si2 -79.7(4) . .
O10 Si5 O3 Si2 39.7(4) 3_465 .
O5 Si5 O3 Si2 160.1(3) . .
O7 Si2 O3 Si5 129.6(4) . .
O9 Si2 O3 Si5 7.7(4) 4_545 .
O8 Si2 O3 Si5 -111.4(4) 2_565 .
O4 Si4 O4 Si3 -146.1(4) 2_675 .
O10 Si4 O4 Si3 94.5(4) 2_675 .
O10 Si4 O4 Si3 -26.1(4) . .
O1 Si3 O4 Si4 141.6(3) . .
O7 Si3 O4 Si4 22.4(4) 2_665 .
O6 Si3 O4 Si4 -98.9(4) . .
O8 Si1 O5 Si5 105.2(3) . .
O6 Si1 O5 Si5 -136.0(2) . .
O9 Si1 O5 Si5 -16.8(3) . .
O3 Si5 O5 Si1 -162.8(2) . .
O2 Si5 O5 Si1 76.7(3) . .
O10 Si5 O5 Si1 -41.5(3) 3_465 .
O8 Si1 O6 Si3 -136.2(2) . .
O5 Si1 O6 Si3 104.2(2) . .
O9 Si1 O6 Si3 -15.4(3) . .
O1 Si3 O6 Si1 -166.0(2) . .
O4 Si3 O6 Si1 74.0(2) . .
O7 Si3 O6 Si1 -46.5(2) 2_665 .
O9 Si2 O7 Si3 69.2(6) 4_545 2_665
O3 Si2 O7 Si3 -51.7(6) . 2_665
O8 Si2 O7 Si3 -171.9(6) 2_565 2_665
O5 Si1 O8 Si2 -56.9(3) . 2_565
O6 Si1 O8 Si2 -176.4(3) . 2_565
O9 Si1 O8 Si2 64.2(3) . 2_565
O8 Si1 O9 Si2 -29.0(7) . 4
O5 Si1 O9 Si2 92.2(7) . 4
O6 Si1 O9 Si2 -148.2(6) . 4
O4 Si4 O10 Si5 -96.2(4) 2_675 3_565
O4 Si4 O10 Si5 144.7(4) . 3_565
O10 Si4 O10 Si5 24.0(4) 2_675 3_565
